data_4033725
loop_
_publ_author_name
'Wang, Zhaoyun'
'Cheng, Cheng'
'Kang, Zhengxin'
'Miao, Wei'
'Liu, Qingyun'
'Wang, Hua'
'Hao, Erhong'

_publ_section_title
;
 Organotrifluoroborate Salts as Complexation Reagents for Synthesizing
 BODIPY Dyes Containing Both Fluoride and an Organo Substituent at the
 Boron Center.
;
_journal_issue 5
_journal_name_full 'The Journal of organic chemistry'
_journal_page_first 2732
_journal_page_last 2740
_journal_paper_doi 10.1021/acs.joc.8b03145
_journal_volume 84
_journal_year 2019
_chemical_formula_moiety 'C28 H30 B F N2'
_chemical_formula_sum 'C28 H30 B F N2'
_chemical_formula_weight 424.35
_space_group_crystal_system trigonal
_space_group_IT_number 148
_space_group_name_Hall '-R 3'
_space_group_name_H-M_alt 'R -3 :H'
_atom_sites_solution_hydrogens geom
_audit_creation_date 2018-06-25
_audit_creation_method
;
Olex2 1.2
(compiled 2018.05.29 svn.r3508 for OlexSys, GUI svn.r5506)
;
_cell_angle_alpha 90
_cell_angle_beta 90
_cell_angle_gamma 120
_cell_formula_units_Z 18
_cell_length_a 17.46(4)
_cell_length_b 17.46(4)
_cell_length_c 48.78(10)
_cell_measurement_reflns_used 9686
_cell_measurement_temperature 293(2)
_cell_measurement_theta_max 22.22
_cell_measurement_theta_min 3.18
_cell_volume 12878(5)
_computing_cell_refinement 'SAINT v8.37A (Bruker, 2015)'
_computing_data_reduction 'SAINT v8.37A (Bruker, 2015)'
_computing_molecular_graphics 'Olex2 (Dolomanov et al., 2009)'
_computing_publication_material 'Olex2 (Dolomanov et al., 2009)'
_computing_structure_refinement 'ShelXL (Sheldrick, 2015)'
_computing_structure_solution 'SHELXT 2014/5 (Sheldrick, 2014)'
_diffrn_ambient_temperature 293(2)
_diffrn_measured_fraction_theta_full 0.998
_diffrn_measured_fraction_theta_max 0.998
_diffrn_measurement_device_type 'Bruker APEX-II CCD'
_diffrn_measurement_method '\f and \w scans'
_diffrn_radiation_type MoK\a
_diffrn_radiation_wavelength 0.71076
_diffrn_reflns_av_R_equivalents 0.1375
_diffrn_reflns_av_unetI/netI 0.0264
_diffrn_reflns_Laue_measured_fraction_full 0.998
_diffrn_reflns_Laue_measured_fraction_max 0.998
_diffrn_reflns_limit_h_max 20
_diffrn_reflns_limit_h_min -20
_diffrn_reflns_limit_k_max 20
_diffrn_reflns_limit_k_min -20
_diffrn_reflns_limit_l_max 57
_diffrn_reflns_limit_l_min -57
_diffrn_reflns_number 214430
_diffrn_reflns_point_group_measured_fraction_full 0.998
_diffrn_reflns_point_group_measured_fraction_max 0.998
_diffrn_reflns_theta_full 24.996
_diffrn_reflns_theta_max 24.996
_diffrn_reflns_theta_min 2.821
_diffrn_standards_number 0
_exptl_absorpt_coefficient_mu 0.061
_exptl_absorpt_correction_T_max 0.7456
_exptl_absorpt_correction_T_min 0.6868
_exptl_absorpt_correction_type none
_exptl_crystal_colour red
_exptl_crystal_density_diffrn 0.985
_exptl_crystal_description block
_exptl_crystal_F_000 4068
_exptl_crystal_size_max 0.23
_exptl_crystal_size_mid 0.21
_exptl_crystal_size_min 0.2
_refine_diff_density_max 0.405
_refine_diff_density_min -0.344
_refine_diff_density_rms 0.037
_refine_ls_extinction_method none
_refine_ls_goodness_of_fit_ref 1.032
_refine_ls_hydrogen_treatment constr
_refine_ls_matrix_type full
_refine_ls_number_parameters 296
_refine_ls_number_reflns 5038
_refine_ls_number_restraints 1
_refine_ls_restrained_S_all 1.036
_refine_ls_R_factor_all 0.0925
_refine_ls_R_factor_gt 0.0640
_refine_ls_shift/su_max 0.001
_refine_ls_shift/su_mean 0.000
_refine_ls_structure_factor_coef Fsqd
_refine_ls_weighting_details 'w=1/[\s^2^(Fo^2^)+(0.0921P)^2^+12.4345P] where P=(Fo^2^+2Fc^2^)/3'
_refine_ls_weighting_scheme calc
_refine_ls_wR_factor_gt 0.1689
_refine_ls_wR_factor_ref 0.1875
_reflns_Friedel_coverage 0.000
_reflns_number_gt 3466
_reflns_number_total 5038
_reflns_threshold_expression 'I > 2\s(I)'
_cod_data_source_file jo8b03145_si_004.cif
_cod_data_source_block mo_20180624f_0m_a_sq
_cod_original_cell_volume 12878(65)
_cod_original_sg_symbol_H-M 'R -3'
_cod_database_code 4033725
_shelx_shelxl_version_number 2018/3
_shelx_space_group_comment
;
The symmetry employed for this shelxl refinement is uniquely defined
by the following loop, which should always be used as a source of
symmetry information in preference to the above space-group names.
They are only intended as comments.
;
_olex2_refinement_description
;
1. Fixed Uiso
 At 1.2 times of:
  All C(H) groups
 At 1.5 times of:
  All C(H,H,H) groups
2. Rigid bond restraints
 F1, B1
 with sigma for 1-2 distances of 0.001 and sigma for 1-3 distances of 0.002
3.a Aromatic/amide H refined with riding coordinates:
 C17(H17), C29(H29), C37(H37), C39(H39), C45(H45), C57(H57), C65(H65),
 C67(H67), C70(H70)
3.b Idealised Me refined as rotating group:
 C42(H42A,H42B,H42C), C58(H58A,H58B,H58C), C68(H68A,H68B,H68C), C73(H73A,H73B,
 H73C), C76(H76A,H76B,H76C), C77(H77A,H77B,H77C), C83(H83A,H83B,H83C)
;
_platon_squeeze_void_probe_radius 1.20
_olex2_submission_special_instructions 'No special instructions were received'

loop_
_space_group_symop_operation_xyz
'x, y, z'
'-y, x-y, z'
'-x+y, -x, z'
'x+2/3, y+1/3, z+1/3'
'-y+2/3, x-y+1/3, z+1/3'
'-x+y+2/3, -x+1/3, z+1/3'
'x+1/3, y+2/3, z+2/3'
'-y+1/3, x-y+2/3, z+2/3'
'-x+y+1/3, -x+2/3, z+2/3'
'-x, -y, -z'
'y, -x+y, -z'
'x-y, x, -z'
'-x+2/3, -y+1/3, -z+1/3'
'y+2/3, -x+y+1/3, -z+1/3'
'x-y+2/3, x+1/3, -z+1/3'
'-x+1/3, -y+2/3, -z+2/3'
'y+1/3, -x+y+2/3, -z+2/3'
'x-y+1/3, x+2/3, -z+2/3'

loop_
_atom_site_label
_atom_site_type_symbol
_atom_site_fract_x
_atom_site_fract_y
_atom_site_fract_z
_atom_site_U_iso_or_equiv
_atom_site_adp_type
_atom_site_occupancy
_atom_site_site_symmetry_order
_atom_site_calc_flag
_atom_site_refinement_flags_posn
_atom_site_refinement_flags_adp
F1 F -0.10097(9) 0.92364(10) -0.10940(3) 0.0737(5) Uani 1 1 d . U
N1 N -0.24511(11) 0.91481(11) -0.11942(3) 0.0447(4) Uani 1 1 d . .
N2 N -0.21533(11) 0.87984(12) -0.07255(4) 0.0465(5) Uani 1 1 d . .
C1 C -0.30699(14) 0.93493(15) -0.10808(4) 0.0480(5) Uani 1 1 d . .
C4 C -0.23508(14) 0.76942(14) -0.11121(4) 0.0475(5) Uani 1 1 d . .
C5 C -0.32634(14) 0.92322(15) -0.08036(4) 0.0482(5) Uani 1 1 d . .
C10 C -0.28161(14) 0.89545(15) -0.06269(4) 0.0478(5) Uani 1 1 d . .
C16 C -0.39492(16) 0.94296(17) -0.06898(5) 0.0556(6) Uani 1 1 d . .
C17 C -0.18468(18) 0.73740(17) -0.12351(5) 0.0647(7) Uani 1 1 d . .
H17 H -0.126192 0.777003 -0.128090 0.078 Uiso 1 1 calc R .
C18 C -0.23876(15) 0.93395(16) -0.14611(5) 0.0545(6) Uani 1 1 d . .
C19 C -0.33880(17) 0.96768(18) -0.12932(5) 0.0627(7) Uani 1 1 d . .
C23 C -0.18112(16) 0.85820(16) -0.05136(5) 0.0573(6) Uani 1 1 d . .
C26 C -0.28770(17) 0.88103(18) -0.03393(5) 0.0625(7) Uani 1 1 d . .
C29 C -0.29545(18) 0.96676(18) -0.15247(5) 0.0674(7) Uani 1 1 d . .
H29 H -0.302353 0.985005 -0.169750 0.081 Uiso 1 1 calc R .
C37 C -0.22492(19) 0.85857(18) -0.02761(5) 0.0667(7) Uani 1 1 d . .
H37 H -0.213419 0.845581 -0.010120 0.080 Uiso 1 1 calc R .
C39 C -0.32235(17) 0.70633(16) -0.10477(5) 0.0672(7) Uani 1 1 d . .
H39 H -0.358268 0.724928 -0.096506 0.081 Uiso 1 1 calc R .
C41 C -0.36947(18) 1.02620(19) -0.05819(5) 0.0693(7) Uani 1 1 d . .
C42 C -0.1790(2) 0.9224(2) -0.16544(6) 0.0770(8) Uani 1 1 d . .
H42A H -0.118601 0.964146 -0.161060 0.115 Uiso 1 1 calc GR .
H42B H -0.191422 0.932096 -0.183882 0.115 Uiso 1 1 calc GR .
H42C H -0.188681 0.863385 -0.163810 0.115 Uiso 1 1 calc GR .
C45 C -0.2192(2) 0.6478(2) -0.12916(7) 0.0855(9) Uani 1 1 d . .
H45 H -0.184045 0.628247 -0.137413 0.103 Uiso 1 1 calc R .
C54 C -0.48409(18) 0.8765(2) -0.06904(6) 0.0736(8) Uani 1 1 d . .
C56 C -0.5237(2) 0.9760(3) -0.04644(6) 0.0894(10) Uani 1 1 d . .
C57 C -0.4360(2) 1.0402(3) -0.04709(6) 0.0890(10) Uani 1 1 d . .
H57 H -0.419679 1.095507 -0.039847 0.107 Uiso 1 1 calc R .
C58 C -0.1080(2) 0.8370(2) -0.05395(6) 0.0884(10) Uani 1 1 d . .
H58A H -0.122734 0.793310 -0.068005 0.133 Uiso 1 1 calc GR .
H58B H -0.100637 0.814413 -0.036813 0.133 Uiso 1 1 calc GR .
H58C H -0.053994 0.889649 -0.058687 0.133 Uiso 1 1 calc GR .
C65 C -0.3057(3) 0.5884(2) -0.12245(7) 0.0958(11) Uani 1 1 d . .
H65 H -0.329159 0.528542 -0.126201 0.115 Uiso 1 1 calc R .
C67 C -0.3571(2) 0.6175(2) -0.11024(7) 0.0894(10) Uani 1 1 d . .
H67 H -0.415451 0.577426 -0.105639 0.107 Uiso 1 1 calc R .
C68 C -0.3491(2) 0.8878(3) -0.01382(6) 0.0987(11) Uani 1 1 d . .
H68A H -0.340827 0.946387 -0.014349 0.148 Uiso 1 1 calc GR .
H68B H -0.336624 0.875447 0.004296 0.148 Uiso 1 1 calc GR .
H68C H -0.409164 0.845722 -0.018546 0.148 Uiso 1 1 calc GR .
C70 C -0.5463(2) 0.8954(3) -0.05756(7) 0.0927(10) Uani 1 1 d . .
H70 H -0.605521 0.851308 -0.057482 0.111 Uiso 1 1 calc R .
C73 C -0.4055(2) 0.9999(3) -0.12788(6) 0.0998(11) Uani 1 1 d . .
H73A H -0.462712 0.951271 -0.123215 0.150 Uiso 1 1 calc GR .
H73B H -0.408584 1.023454 -0.145362 0.150 Uiso 1 1 calc GR .
H73C H -0.387204 1.045112 -0.114161 0.150 Uiso 1 1 calc GR .
C76 C -0.5131(2) 0.7866(2) -0.08135(10) 0.1225(15) Uani 1 1 d . .
H76A H -0.484119 0.793775 -0.098666 0.184 Uiso 1 1 calc GR .
H76B H -0.575993 0.755716 -0.084043 0.184 Uiso 1 1 calc GR .
H76C H -0.497624 0.753307 -0.069176 0.184 Uiso 1 1 calc GR .
C77 C -0.2741(2) 1.0992(2) -0.05844(9) 0.1120(13) Uani 1 1 d . .
H77A H -0.239474 1.081878 -0.047551 0.168 Uiso 1 1 calc GR .
H77B H -0.269742 1.152084 -0.050977 0.168 Uiso 1 1 calc GR .
H77C H -0.252474 1.109945 -0.076937 0.168 Uiso 1 1 calc GR .
C83 C -0.5927(3) 0.9945(4) -0.03402(8) 0.1437(19) Uani 1 1 d . .
H83A H -0.567035 1.035099 -0.019018 0.215 Uiso 1 1 calc GR .
H83B H -0.641806 0.940215 -0.027506 0.215 Uiso 1 1 calc GR .
H83C H -0.612884 1.019853 -0.047710 0.215 Uiso 1 1 calc GR .
B1 B -0.19380(16) 0.87386(16) -0.10372(5) 0.0446(6) Uani 1 1 d . U

loop_
_atom_site_aniso_label
_atom_site_aniso_U_11
_atom_site_aniso_U_22
_atom_site_aniso_U_33
_atom_site_aniso_U_23
_atom_site_aniso_U_13
_atom_site_aniso_U_12
F1 0.0503(7) 0.0686(9) 0.0991(11) -0.0046(8) 0.0039(7) 0.0274(7)
N1 0.0397(10) 0.0471(10) 0.0470(10) -0.0056(8) 0.0010(8) 0.0216(8)
N2 0.0454(10) 0.0514(11) 0.0482(10) -0.0092(8) -0.0069(8) 0.0282(9)
C1 0.0432(12) 0.0522(13) 0.0519(13) -0.0056(10) -0.0042(10) 0.0264(11)
C4 0.0492(13) 0.0475(13) 0.0443(12) -0.0036(10) -0.0028(10) 0.0231(11)
C5 0.0434(12) 0.0510(13) 0.0521(13) -0.0096(10) -0.0012(10) 0.0250(11)
C10 0.0463(12) 0.0550(13) 0.0465(12) -0.0069(10) 0.0003(10) 0.0287(11)
C16 0.0542(14) 0.0749(17) 0.0511(13) -0.0063(12) 0.0001(11) 0.0424(13)
C17 0.0663(16) 0.0566(15) 0.0764(17) -0.0123(13) -0.0029(13) 0.0347(13)
C18 0.0543(14) 0.0590(14) 0.0471(13) -0.0027(11) 0.0007(11) 0.0261(12)
C19 0.0626(15) 0.0792(18) 0.0579(15) -0.0043(13) -0.0084(12) 0.0441(14)
C23 0.0660(15) 0.0612(15) 0.0545(14) -0.0088(11) -0.0125(12) 0.0392(13)
C26 0.0721(17) 0.0777(17) 0.0494(14) -0.0055(12) 0.0013(12) 0.0461(15)
C29 0.0791(18) 0.0871(19) 0.0481(14) 0.0020(13) -0.0045(13) 0.0507(16)
C37 0.0866(19) 0.0830(18) 0.0458(14) -0.0034(12) -0.0071(13) 0.0539(16)
C39 0.0597(16) 0.0528(15) 0.0673(16) -0.0055(12) 0.0092(13) 0.0117(13)
C41 0.0720(18) 0.0850(19) 0.0713(17) -0.0217(14) -0.0108(14) 0.0545(16)
C42 0.083(2) 0.094(2) 0.0591(16) 0.0017(14) 0.0163(14) 0.0482(17)
C45 0.112(3) 0.069(2) 0.094(2) -0.0227(16) -0.0170(19) 0.059(2)
C54 0.0549(16) 0.092(2) 0.0817(19) -0.0070(16) 0.0080(13) 0.0422(16)
C56 0.085(2) 0.148(3) 0.0708(19) -0.020(2) -0.0010(16) 0.085(2)
C57 0.108(3) 0.121(3) 0.079(2) -0.0357(18) -0.0164(18) 0.088(2)
C58 0.103(2) 0.129(3) 0.0755(19) -0.0086(18) -0.0170(17) 0.090(2)
C65 0.132(3) 0.0437(16) 0.093(2) -0.0096(15) -0.017(2) 0.030(2)
C67 0.086(2) 0.0549(18) 0.084(2) -0.0004(15) 0.0070(17) 0.0028(16)
C68 0.121(3) 0.161(3) 0.0530(16) 0.0061(18) 0.0179(17) 0.099(3)
C70 0.0593(18) 0.131(3) 0.097(2) -0.005(2) 0.0104(16) 0.055(2)
C73 0.118(3) 0.157(3) 0.080(2) 0.006(2) -0.0074(18) 0.110(3)
C76 0.062(2) 0.087(2) 0.198(4) -0.027(3) 0.020(2) 0.0216(18)
C77 0.094(3) 0.094(3) 0.159(4) -0.050(2) -0.018(2) 0.054(2)
C83 0.139(4) 0.254(6) 0.113(3) -0.035(3) 0.009(3) 0.154(4)
B1 0.0425(10) 0.0436(13) 0.0504(14) -0.0090(11) -0.0044(11) 0.0236(10)

loop_
_atom_type_symbol
_atom_type_description
_atom_type_scat_dispersion_real
_atom_type_scat_dispersion_imag
_atom_type_scat_source
C C 0.0033 0.0016 'International Tables Vol C Tables 4.2.6.8 and 6.1.1.4'
H H 0.0000 0.0000 'International Tables Vol C Tables 4.2.6.8 and 6.1.1.4'
B B 0.0013 0.0007 'International Tables Vol C Tables 4.2.6.8 and 6.1.1.4'
F F 0.0171 0.0103 'International Tables Vol C Tables 4.2.6.8 and 6.1.1.4'
N N 0.0061 0.0033 'International Tables Vol C Tables 4.2.6.8 and 6.1.1.4'

loop_
_geom_angle_atom_site_label_1
_geom_angle_atom_site_label_2
_geom_angle_atom_site_label_3
_geom_angle
C1 N1 B1 126.7(2)
C18 N1 C1 107.42(19)
C18 N1 B1 125.87(18)
C10 N2 B1 126.14(17)
C23 N2 C10 108.6(2)
C23 N2 B1 124.7(2)
N1 C1 C19 108.5(2)
C5 C1 N1 120.60(19)
C5 C1 C19 130.9(2)
C17 C4 C39 116.0(2)
C17 C4 B1 122.0(2)
C39 C4 B1 121.9(2)
C1 C5 C10 121.0(2)
C1 C5 C16 119.3(2)
C10 C5 C16 119.8(2)
N2 C10 C5 120.9(2)
N2 C10 C26 107.5(2)
C5 C10 C26 131.5(2)
C41 C16 C5 120.1(2)
C41 C16 C54 120.5(2)
C54 C16 C5 119.4(2)
C4 C17 H17 119.0
C4 C17 C45 122.0(3)
C45 C17 H17 119.0
N1 C18 C29 109.3(2)
N1 C18 C42 123.9(2)
C29 C18 C42 126.8(3)
C1 C19 C73 129.5(3)
C29 C19 C1 105.5(3)
C29 C19 C73 124.9(2)
N2 C23 C37 108.6(3)
N2 C23 C58 124.0(2)
C37 C23 C58 127.5(2)
C10 C26 C68 128.7(3)
C37 C26 C10 105.9(2)
C37 C26 C68 125.4(3)
C18 C29 H29 125.3
C19 C29 C18 109.3(2)
C19 C29 H29 125.3
C23 C37 H37 125.2
C26 C37 C23 109.5(2)
C26 C37 H37 125.2
C4 C39 H39 118.8
C67 C39 C4 122.4(3)
C67 C39 H39 118.8
C16 C41 C57 117.7(3)
C16 C41 C77 121.3(2)
C57 C41 C77 120.9(3)
C18 C42 H42A 109.5
C18 C42 H42B 109.5
C18 C42 H42C 109.5
H42A C42 H42B 109.5
H42A C42 H42C 109.5
H42B C42 H42C 109.5
C17 C45 H45 120.2
C65 C45 C17 119.6(3)
C65 C45 H45 120.2
C16 C54 C76 121.2(2)
C70 C54 C16 118.4(3)
C70 C54 C76 120.4(3)
C57 C56 C83 121.0(4)
C70 C56 C57 117.4(3)
C70 C56 C83 121.6(4)
C41 C57 H57 118.4
C56 C57 C41 123.2(3)
C56 C57 H57 118.4
C23 C58 H58A 109.5
C23 C58 H58B 109.5
C23 C58 H58C 109.5
H58A C58 H58B 109.5
H58A C58 H58C 109.5
H58B C58 H58C 109.5
C45 C65 H65 120.0
C67 C65 C45 119.9(3)
C67 C65 H65 120.0
C39 C67 H67 120.0
C65 C67 C39 120.0(3)
C65 C67 H67 120.0
C26 C68 H68A 109.5
C26 C68 H68B 109.5
C26 C68 H68C 109.5
H68A C68 H68B 109.5
H68A C68 H68C 109.5
H68B C68 H68C 109.5
C54 C70 H70 118.6
C56 C70 C54 122.8(3)
C56 C70 H70 118.6
C19 C73 H73A 109.5
C19 C73 H73B 109.5
C19 C73 H73C 109.5
H73A C73 H73B 109.5
H73A C73 H73C 109.5
H73B C73 H73C 109.5
C54 C76 H76A 109.5
C54 C76 H76B 109.5
C54 C76 H76C 109.5
H76A C76 H76B 109.5
H76A C76 H76C 109.5
H76B C76 H76C 109.5
C41 C77 H77A 109.5
C41 C77 H77B 109.5
C41 C77 H77C 109.5
H77A C77 H77B 109.5
H77A C77 H77C 109.5
H77B C77 H77C 109.5
C56 C83 H83A 109.5
C56 C83 H83B 109.5
C56 C83 H83C 109.5
H83A C83 H83B 109.5
H83A C83 H83C 109.5
H83B C83 H83C 109.5
F1 B1 N1 110.75(19)
F1 B1 N2 112.34(17)
F1 B1 C4 111.62(18)
N1 B1 C4 111.12(18)
N2 B1 N1 103.1(2)
N2 B1 C4 107.57(18)

loop_
_geom_bond_atom_site_label_1
_geom_bond_atom_site_label_2
_geom_bond_distance
F1 B1 1.432(4)
N1 C1 1.406(4)
N1 C18 1.335(4)
N1 B1 1.594(4)
N2 C10 1.400(4)
N2 C23 1.339(3)
N2 B1 1.582(4)
C1 C5 1.384(4)
C1 C19 1.424(4)
C4 C17 1.392(4)
C4 C39 1.398(4)
C4 B1 1.632(5)
C5 C10 1.402(4)
C5 C16 1.508(4)
C10 C26 1.420(4)
C16 C41 1.393(4)
C16 C54 1.401(5)
C17 H17 0.9300
C17 C45 1.394(5)
C18 C29 1.404(5)
C18 C42 1.493(4)
C19 C29 1.364(4)
C19 C73 1.527(5)
C23 C37 1.390(4)
C23 C58 1.502(5)
C26 C37 1.371(5)
C26 C68 1.501(4)
C29 H29 0.9300
C37 H37 0.9300
C39 H39 0.9300
C39 C67 1.380(5)
C41 C57 1.408(5)
C41 C77 1.508(6)
C42 H42A 0.9600
C42 H42B 0.9600
C42 H42C 0.9600
C45 H45 0.9300
C45 C65 1.377(6)
C54 C70 1.400(5)
C54 C76 1.512(5)
C56 C57 1.373(6)
C56 C70 1.369(5)
C56 C83 1.521(5)
C57 H57 0.9300
C58 H58A 0.9600
C58 H58B 0.9600
C58 H58C 0.9600
C65 H65 0.9300
C65 C67 1.370(5)
C67 H67 0.9300
C68 H68A 0.9600
C68 H68B 0.9600
C68 H68C 0.9600
C70 H70 0.9300
C73 H73A 0.9600
C73 H73B 0.9600
C73 H73C 0.9600
C76 H76A 0.9600
C76 H76B 0.9600
C76 H76C 0.9600
C77 H77A 0.9600
C77 H77B 0.9600
C77 H77C 0.9600
C83 H83A 0.9600
C83 H83B 0.9600
C83 H83C 0.9600

loop_
_geom_torsion_atom_site_label_1
_geom_torsion_atom_site_label_2
_geom_torsion_atom_site_label_3
_geom_torsion_atom_site_label_4
_geom_torsion
N1 C1 C5 C10 3.3(3)
N1 C1 C5 C16 -178.3(2)
N1 C1 C19 C29 -0.3(3)
N1 C1 C19 C73 -179.1(3)
N1 C18 C29 C19 -0.4(3)
N2 C10 C26 C37 0.7(3)
N2 C10 C26 C68 -179.1(3)
N2 C23 C37 C26 -0.1(3)
C1 N1 C18 C29 0.2(3)
C1 N1 C18 C42 179.5(2)
C1 N1 B1 F1 -130.9(2)
C1 N1 B1 N2 -10.5(3)
C1 N1 B1 C4 104.5(2)
C1 C5 C10 N2 0.8(3)
C1 C5 C10 C26 178.2(2)
C1 C5 C16 C41 -93.2(3)
C1 C5 C16 C54 87.6(3)
C1 C19 C29 C18 0.4(3)
C4 C17 C45 C65 -0.1(4)
C4 C39 C67 C65 -0.1(5)
C5 C1 C19 C29 178.5(2)
C5 C1 C19 C73 -0.4(5)
C5 C10 C26 C37 -177.0(2)
C5 C10 C26 C68 3.2(5)
C5 C16 C41 C57 -178.1(2)
C5 C16 C41 C77 2.1(4)
C5 C16 C54 C70 177.9(3)
C5 C16 C54 C76 -2.5(4)
C10 N2 C23 C37 0.6(3)
C10 N2 C23 C58 -179.8(3)
C10 N2 B1 F1 134.0(2)
C10 N2 B1 N1 14.7(3)
C10 N2 B1 C4 -102.8(2)
C10 C5 C16 C41 85.2(3)
C10 C5 C16 C54 -93.9(3)
C10 C26 C37 C23 -0.3(3)
C16 C5 C10 N2 -177.6(2)
C16 C5 C10 C26 -0.2(4)
C16 C41 C57 C56 0.0(5)
C16 C54 C70 C56 0.3(5)
C17 C4 C39 C67 -0.1(4)
C17 C4 B1 F1 -4.5(3)
C17 C4 B1 N1 119.7(3)
C17 C4 B1 N2 -128.1(2)
C17 C45 C65 C67 -0.1(5)
C18 N1 C1 C5 -178.9(2)
C18 N1 C1 C19 0.0(2)
C18 N1 B1 F1 51.2(3)
C18 N1 B1 N2 171.52(19)
C18 N1 B1 C4 -73.5(3)
C19 C1 C5 C10 -175.3(2)
C19 C1 C5 C16 3.1(4)
C23 N2 C10 C5 177.2(2)
C23 N2 C10 C26 -0.8(3)
C23 N2 B1 F1 -56.0(3)
C23 N2 B1 N1 -175.32(19)
C23 N2 B1 C4 67.2(3)
C39 C4 C17 C45 0.2(4)
C39 C4 B1 F1 173.3(2)
C39 C4 B1 N1 -62.6(3)
C39 C4 B1 N2 49.6(3)
C41 C16 C54 C70 -1.2(4)
C41 C16 C54 C76 178.3(3)
C42 C18 C29 C19 -179.7(3)
C45 C65 C67 C39 0.2(5)
C54 C16 C41 C57 1.0(4)
C54 C16 C41 C77 -178.8(3)
C57 C56 C70 C54 0.7(5)
C58 C23 C37 C26 -179.7(3)
C68 C26 C37 C23 179.4(3)
C70 C56 C57 C41 -0.9(5)
C73 C19 C29 C18 179.3(3)
C76 C54 C70 C56 -179.2(4)
C77 C41 C57 C56 179.8(3)
C83 C56 C57 C41 179.6(3)
C83 C56 C70 C54 -179.8(3)
B1 N1 C1 C5 2.9(3)
B1 N1 C1 C19 -178.2(2)
B1 N1 C18 C29 178.5(2)
B1 N1 C18 C42 -2.2(4)
B1 N2 C10 C5 -11.5(3)
B1 N2 C10 C26 170.5(2)
B1 N2 C23 C37 -170.9(2)
B1 N2 C23 C58 8.7(4)
B1 C4 C17 C45 178.1(2)
B1 C4 C39 C67 -178.0(3)

loop_
_platon_squeeze_void_nr
_platon_squeeze_void_average_x
_platon_squeeze_void_average_y
_platon_squeeze_void_average_z
_platon_squeeze_void_volume
_platon_squeeze_void_count_electrons
_platon_squeeze_void_content
1 0.000 0.000 0.000 37 0 ' '
2 0.000 0.000 0.202 16 0 ' '
3 0.000 0.000 0.500 732 86 ' '
4 0.000 0.000 0.798 16 0 ' '
5 0.042 0.184 0.219 9 0 ' '
6 0.143 0.958 0.219 9 0 ' '
7 0.333 0.667 0.167 727 86 ' '
8 0.149 0.524 0.885 8 0 ' '
9 0.184 0.143 0.781 9 0 ' '
10 0.190 0.708 0.448 8 0 ' '
11 0.333 0.667 0.667 39 1 ' '
12 0.292 0.482 0.448 8 0 ' '
13 0.333 0.667 0.868 16 0 ' '
14 0.333 0.667 0.465 17 0 ' '
15 0.375 0.851 0.885 8 0 ' '
16 0.482 0.190 0.552 8 0 ' '
17 0.476 0.625 0.885 8 0 ' '
18 0.667 0.333 0.833 727 86 ' '
19 0.518 0.809 0.448 8 0 ' '
20 0.524 0.375 0.115 8 0 ' '
21 0.666 0.333 0.333 39 1 ' '
22 0.625 0.149 0.115 9 0 ' '
23 0.667 0.333 0.535 17 0 ' '
24 0.667 0.333 0.132 16 0 ' '
25 0.708 0.518 0.552 8 0 ' '
26 0.815 0.857 0.219 9 0 ' '
27 0.809 0.292 0.552 8 0 ' '
28 0.851 0.476 0.115 8 0 ' '
29 0.857 0.042 0.781 9 0 ' '
30 0.958 0.815 0.781 9 0 ' '
